data_4511980
loop_
_publ_author_name
'Mbofana, Curren T.'
'Miller, Scott J.'

_publ_section_title
;
 Phosphine-Catalyzed Annulation Reactions of 2-Butynoate and \a-Keto
 Esters: Synthesis of Cyclopentene Derivatives
;
_journal_issue 10
_journal_name_full 'ACS Catalysis'
_journal_page_first 3671
_journal_paper_doi 10.1021/cs501117h
_journal_volume 4
_journal_year 2014
_chemical_formula_sum 'C18 H16 O6'
_chemical_formula_weight 328.31
_chemical_name_systematic
; 
 ? 
;
_space_group_IT_number 2
_symmetry_cell_setting triclinic
_symmetry_space_group_name_Hall '-P 1'
_symmetry_space_group_name_H-M 'P -1'
_atom_sites_solution_hydrogens geom
_atom_sites_solution_primary direct
_atom_sites_solution_secondary difmap
_audit_creation_method SHELXL-97
_cell_angle_alpha 72.370(5)
_cell_angle_beta 89.090(6)
_cell_angle_gamma 66.272(5)
_cell_formula_units_Z 4
_cell_length_a 10.2090(2)
_cell_length_b 11.5382(2)
_cell_length_c 15.2590(11)
_cell_measurement_reflns_used 25110
_cell_measurement_temperature 93(2)
_cell_measurement_theta_max 67.8
_cell_measurement_theta_min 7.2
_cell_volume 1556.57(15)
_computing_cell_refinement 'CrystalClear-SM Expert 2.0 r12 (Rigaku, 2011)'
_computing_data_collection 'CrystalClear-SM Expert 2.0 r12 (Rigaku, 2011)'
_computing_data_reduction 'CrystalClear-SM Expert 2.0 r12 (Rigaku, 2011)'
_computing_publication_material 'SHELXL-97 (Sheldrick, 2008)'
_computing_structure_refinement 'SHELXL-97 (Sheldrick, 2008)'
_computing_structure_solution 'SHELXS-97 (Sheldrick, 2008)'
_diffrn_ambient_temperature 93(2)
_diffrn_detector_area_resol_mean 22.2
_diffrn_measured_fraction_theta_full 0.961
_diffrn_measured_fraction_theta_max 0.961
_diffrn_measurement_device_type 'Rigaku Saturn944+ CCD'
_diffrn_measurement_method \w
_diffrn_radiation_monochromator confocal
_diffrn_radiation_source 'microfocus rotating anode'
_diffrn_radiation_type CuK\a
_diffrn_radiation_wavelength 1.54187
_diffrn_reflns_av_R_equivalents 0.0923
_diffrn_reflns_av_sigmaI/netI 0.0513
_diffrn_reflns_limit_h_max 12
_diffrn_reflns_limit_h_min -12
_diffrn_reflns_limit_k_max 13
_diffrn_reflns_limit_k_min -13
_diffrn_reflns_limit_l_max 18
_diffrn_reflns_limit_l_min -18
_diffrn_reflns_number 47179
_diffrn_reflns_theta_full 68.19
_diffrn_reflns_theta_max 68.19
_diffrn_reflns_theta_min 7.21
_exptl_absorpt_coefficient_mu 0.887
_exptl_absorpt_correction_T_max 0.9570
_exptl_absorpt_correction_T_min 0.8784
_exptl_absorpt_correction_type multi-scan
_exptl_absorpt_process_details 'Jacobson, R. (1998) Private Communication'
_exptl_crystal_colour Colorless
_exptl_crystal_density_diffrn 1.401
_exptl_crystal_density_method 'not measured'
_exptl_crystal_description Plate
_exptl_crystal_F_000 688
_exptl_crystal_size_max 0.15
_exptl_crystal_size_mid 0.15
_exptl_crystal_size_min 0.05
_refine_diff_density_max 0.279
_refine_diff_density_min -0.248
_refine_diff_density_rms 0.047
_refine_ls_extinction_method none
_refine_ls_goodness_of_fit_ref 1.075
_refine_ls_hydrogen_treatment constr
_refine_ls_matrix_type full
_refine_ls_number_parameters 437
_refine_ls_number_reflns 5473
_refine_ls_number_restraints 0
_refine_ls_restrained_S_all 1.075
_refine_ls_R_factor_all 0.0410
_refine_ls_R_factor_gt 0.0377
_refine_ls_shift/su_max 0.001
_refine_ls_shift/su_mean 0.000
_refine_ls_structure_factor_coef Fsqd
_refine_ls_weighting_details 'calc w=1/[\s^2^(Fo^2^)+(0.0481P)^2^+0.4826P] where P=(Fo^2^+2Fc^2^)/3'
_refine_ls_weighting_scheme calc
_refine_ls_wR_factor_gt 0.0991
_refine_ls_wR_factor_ref 0.1027
_reflns_number_gt 4949
_reflns_number_total 5473
_reflns_threshold_expression >2sigma(I)
_cod_data_source_file cs501117h_si_002.cif
_cod_data_source_block 12054
_cod_depositor_comments 'Adding full bibliography for 4511980.cif.'
_cod_original_cell_volume 1556.57(14)
_cod_original_sg_symbol_H-M P-1
_cod_database_code 4511980

loop_
_symmetry_equiv_pos_as_xyz
'x, y, z'
'-x, -y, -z'

loop_
_atom_site_label
_atom_site_type_symbol
_atom_site_fract_x
_atom_site_fract_y
_atom_site_fract_z
_atom_site_U_iso_or_equiv
_atom_site_adp_type
_atom_site_occupancy
_atom_site_symmetry_multiplicity
_atom_site_calc_flag
_atom_site_refinement_flags
O1 O 0.49870(9) 0.13636(10) 0.10105(6) 0.0215(2) Uani 1 1 d .
C1 C 0.47858(14) 0.14762(14) 0.18600(9) 0.0195(3) Uani 1 1 d .
O2 O 0.57299(10) 0.07098(10) 0.24819(7) 0.0249(2) Uani 1 1 d .
C2 C 0.34257(14) 0.25599(14) 0.20175(9) 0.0209(3) Uani 1 1 d .
C9 C 0.38624(14) 0.36301(15) 0.21372(10) 0.0257(3) Uani 1 1 d .
O3 O 0.35494(13) 0.41240(11) 0.27378(8) 0.0389(3) Uani 1 1 d .
O4 O 0.46081(11) 0.39700(12) 0.14505(9) 0.0368(3) Uani 1 1 d .
C10 C 0.50371(18) 0.50275(18) 0.14545(16) 0.0454(5) Uani 1 1 d .
H10A H 0.4177 0.5845 0.1407 0.068 Uiso 1 1 calc R
H10B H 0.5570 0.5200 0.0927 0.068 Uiso 1 1 calc R
H10C H 0.5654 0.4750 0.2032 0.068 Uiso 1 1 calc R
C3 C 0.28363(15) 0.19229(16) 0.28839(10) 0.0265(3) Uani 1 1 d .
H3A H 0.3572 0.1032 0.3254 0.032 Uiso 1 1 calc R
H3B H 0.2527 0.2502 0.3280 0.032 Uiso 1 1 calc R
C4 C 0.15825(14) 0.18101(16) 0.24876(10) 0.0247(3) Uani 1 1 d .
H4 H 0.1111 0.1291 0.2836 0.030 Uiso 1 1 calc R
C5 C 0.11998(14) 0.25149(14) 0.15956(9) 0.0205(3) Uani 1 1 d .
C11 C -0.01058(14) 0.27645(14) 0.10276(9) 0.0201(3) Uani 1 1 d .
O5 O -0.05886(10) 0.36319(10) 0.02875(7) 0.0251(2) Uani 1 1 d .
O6 O -0.06894(10) 0.19147(11) 0.14340(7) 0.0276(2) Uani 1 1 d .
C12 C -0.19789(16) 0.20940(17) 0.09314(11) 0.0318(4) Uani 1 1 d .
H12A H -0.2622 0.3049 0.0692 0.048 Uiso 1 1 calc R
H12B H -0.2469 0.1614 0.1347 0.048 Uiso 1 1 calc R
H12C H -0.1721 0.1741 0.0414 0.048 Uiso 1 1 calc R
C6 C 0.21679(13) 0.32122(14) 0.12080(9) 0.0200(3) Uani 1 1 d .
H6 H 0.1642 0.4186 0.1130 0.024 Uiso 1 1 calc R
C7 C 0.26736(14) 0.30664(14) 0.03037(9) 0.0199(3) Uani 1 1 d .
H7 H 0.2025 0.3618 -0.0246 0.024 Uiso 1 1 calc R
C8 C 0.39698(14) 0.22141(14) 0.02273(9) 0.0186(3) Uani 1 1 d .
C21 C 0.45925(14) 0.19927(14) -0.06197(9) 0.0199(3) Uani 1 1 d .
C22 C 0.60145(15) 0.10689(15) -0.05729(10) 0.0235(3) Uani 1 1 d .
H22 H 0.6581 0.0558 0.0012 0.028 Uiso 1 1 calc R
C23 C 0.66052(16) 0.08919(16) -0.13746(10) 0.0271(3) Uani 1 1 d .
H23 H 0.7574 0.0268 -0.1334 0.033 Uiso 1 1 calc R
C24 C 0.57916(16) 0.16189(16) -0.22303(10) 0.0272(3) Uani 1 1 d .
H24 H 0.6196 0.1492 -0.2777 0.033 Uiso 1 1 calc R
C25 C 0.43832(16) 0.25334(16) -0.22857(10) 0.0271(3) Uani 1 1 d .
H25 H 0.3823 0.3036 -0.2873 0.033 Uiso 1 1 calc R
C26 C 0.37837(15) 0.27217(15) -0.14902(10) 0.0234(3) Uani 1 1 d .
H26 H 0.2816 0.3351 -0.1538 0.028 Uiso 1 1 calc R
O101 O 1.07821(9) 0.08644(10) 0.45300(6) 0.0211(2) Uani 1 1 d .
C101 C 0.97745(14) 0.15965(14) 0.48044(9) 0.0176(3) Uani 1 1 d .
O102 O 0.98944(9) 0.14716(9) 0.57117(6) 0.0205(2) Uani 1 1 d .
C102 C 0.84182(14) 0.26500(14) 0.41600(9) 0.0187(3) Uani 1 1 d .
C109 C 0.88082(14) 0.37679(14) 0.35776(9) 0.0214(3) Uani 1 1 d .
O103 O 0.84378(12) 0.43436(11) 0.27665(7) 0.0333(3) Uani 1 1 d .
O104 O 0.95924(11) 0.40477(10) 0.41097(7) 0.0281(2) Uani 1 1 d .
C110 C 0.99804(19) 0.51428(17) 0.36486(12) 0.0357(4) Uani 1 1 d .
H11A H 1.0576 0.4926 0.3162 0.054 Uiso 1 1 calc R
H11B H 1.0524 0.5283 0.4100 0.054 Uiso 1 1 calc R
H11C H 0.9103 0.5960 0.3372 0.054 Uiso 1 1 calc R
C103 C 0.79267(14) 0.19892(15) 0.35645(10) 0.0217(3) Uani 1 1 d .
H10D H 0.7637 0.2575 0.2911 0.026 Uiso 1 1 calc R
H10E H 0.8704 0.1116 0.3590 0.026 Uiso 1 1 calc R
C104 C 0.66730(14) 0.18153(14) 0.39997(9) 0.0212(3) Uani 1 1 d .
H104 H 0.6249 0.1280 0.3868 0.025 Uiso 1 1 calc R
C105 C 0.62121(14) 0.24911(14) 0.45938(9) 0.0196(3) Uani 1 1 d .
C111 C 0.49028(14) 0.26527(14) 0.50568(9) 0.0205(3) Uani 1 1 d .
O105 O 0.43339(10) 0.35038(10) 0.54196(7) 0.0257(2) Uani 1 1 d .
O106 O 0.44069(10) 0.17536(11) 0.50233(7) 0.0273(2) Uani 1 1 d .
C112 C 0.31005(16) 0.18591(17) 0.54441(11) 0.0314(4) Uani 1 1 d .
H11D H 0.3292 0.1658 0.6113 0.047 Uiso 1 1 calc R
H11E H 0.2774 0.1221 0.5330 0.047 Uiso 1 1 calc R
H11F H 0.2351 0.2770 0.5174 0.047 Uiso 1 1 calc R
C106 C 0.70982(13) 0.32502(14) 0.46730(9) 0.0179(3) Uani 1 1 d .
H106 H 0.6539 0.4218 0.4313 0.022 Uiso 1 1 calc R
C107 C 0.75288(14) 0.31316(14) 0.56435(9) 0.0195(3) Uani 1 1 d .
H107 H 0.6837 0.3671 0.5943 0.023 Uiso 1 1 calc R
C108 C 0.88205(14) 0.23146(13) 0.61033(9) 0.0180(3) Uani 1 1 d .
C121 C 0.93931(14) 0.21620(14) 0.70340(9) 0.0178(3) Uani 1 1 d .
C122 C 1.08538(14) 0.13703(14) 0.73657(9) 0.0205(3) Uani 1 1 d .
H122 H 1.1464 0.0867 0.7013 0.025 Uiso 1 1 calc R
C123 C 1.14154(15) 0.13165(15) 0.82063(10) 0.0236(3) Uani 1 1 d .
H123 H 1.2412 0.0793 0.8419 0.028 Uiso 1 1 calc R
C124 C 1.05335(15) 0.20202(15) 0.87370(10) 0.0249(3) Uani 1 1 d .
H124 H 1.0920 0.1978 0.9314 0.030 Uiso 1 1 calc R
C125 C 0.90773(15) 0.27901(15) 0.84205(10) 0.0240(3) Uani 1 1 d .
H125 H 0.8468 0.3272 0.8784 0.029 Uiso 1 1 calc R
C126 C 0.85101(14) 0.28589(14) 0.75796(9) 0.0210(3) Uani 1 1 d .
H126 H 0.7512 0.3384 0.7372 0.025 Uiso 1 1 calc R

loop_
_atom_site_aniso_label
_atom_site_aniso_U_11
_atom_site_aniso_U_22
_atom_site_aniso_U_33
_atom_site_aniso_U_23
_atom_site_aniso_U_13
_atom_site_aniso_U_12
O1 0.0198(5) 0.0227(5) 0.0180(5) -0.0073(4) -0.0007(4) -0.0044(4)
C1 0.0204(7) 0.0214(7) 0.0201(7) -0.0085(6) 0.0022(5) -0.0109(6)
O2 0.0215(5) 0.0265(6) 0.0219(5) -0.0088(4) -0.0029(4) -0.0045(4)
C2 0.0184(6) 0.0236(8) 0.0213(7) -0.0097(6) 0.0008(5) -0.0074(6)
C9 0.0186(7) 0.0214(8) 0.0324(8) -0.0115(7) -0.0060(6) -0.0015(6)
O3 0.0498(7) 0.0279(6) 0.0344(6) -0.0176(5) -0.0062(5) -0.0060(5)
O4 0.0309(6) 0.0351(7) 0.0620(8) -0.0295(6) 0.0154(5) -0.0215(5)
C10 0.0308(8) 0.0330(10) 0.0853(15) -0.0300(10) 0.0060(9) -0.0183(8)
C3 0.0228(7) 0.0350(9) 0.0184(7) -0.0092(6) 0.0021(5) -0.0083(6)
C4 0.0212(7) 0.0309(8) 0.0214(7) -0.0087(6) 0.0071(5) -0.0103(6)
C5 0.0173(6) 0.0223(8) 0.0217(7) -0.0092(6) 0.0039(5) -0.0066(6)
C11 0.0183(6) 0.0229(8) 0.0216(7) -0.0110(6) 0.0066(5) -0.0085(6)
O5 0.0230(5) 0.0268(6) 0.0236(5) -0.0046(5) -0.0012(4) -0.0109(4)
O6 0.0244(5) 0.0334(6) 0.0278(5) -0.0059(5) 0.0022(4) -0.0176(5)
C12 0.0249(7) 0.0393(10) 0.0371(9) -0.0110(8) 0.0024(6) -0.0202(7)
C6 0.0161(6) 0.0218(8) 0.0216(7) -0.0079(6) 0.0004(5) -0.0066(5)
C7 0.0181(6) 0.0234(8) 0.0184(7) -0.0041(6) 0.0002(5) -0.0107(6)
C8 0.0197(6) 0.0190(7) 0.0174(7) -0.0030(6) -0.0008(5) -0.0105(5)
C21 0.0219(7) 0.0204(7) 0.0211(7) -0.0069(6) 0.0034(5) -0.0125(6)
C22 0.0235(7) 0.0226(8) 0.0234(7) -0.0066(6) 0.0022(5) -0.0093(6)
C23 0.0264(7) 0.0275(8) 0.0295(8) -0.0125(7) 0.0089(6) -0.0111(6)
C24 0.0341(8) 0.0320(9) 0.0242(8) -0.0132(7) 0.0112(6) -0.0196(7)
C25 0.0306(8) 0.0340(9) 0.0206(7) -0.0080(7) 0.0026(6) -0.0177(7)
C26 0.0232(7) 0.0265(8) 0.0224(7) -0.0065(6) 0.0018(5) -0.0133(6)
O101 0.0192(5) 0.0222(5) 0.0205(5) -0.0067(4) 0.0044(4) -0.0075(4)
C101 0.0195(6) 0.0185(7) 0.0171(7) -0.0046(6) 0.0033(5) -0.0110(6)
O102 0.0193(5) 0.0203(5) 0.0179(5) -0.0074(4) 0.0009(4) -0.0035(4)
C102 0.0188(6) 0.0187(7) 0.0182(7) -0.0058(6) 0.0020(5) -0.0075(5)
C109 0.0185(6) 0.0198(7) 0.0215(7) -0.0050(6) 0.0024(5) -0.0050(6)
O103 0.0426(6) 0.0286(6) 0.0225(6) 0.0018(5) -0.0017(5) -0.0159(5)
O104 0.0334(6) 0.0255(6) 0.0280(6) -0.0015(5) 0.0003(4) -0.0197(5)
C110 0.0400(9) 0.0277(9) 0.0408(9) -0.0014(7) 0.0034(7) -0.0224(7)
C103 0.0223(7) 0.0223(8) 0.0197(7) -0.0085(6) -0.0002(5) -0.0072(6)
C104 0.0204(7) 0.0206(7) 0.0220(7) -0.0066(6) -0.0036(5) -0.0079(6)
C105 0.0179(6) 0.0195(7) 0.0194(7) -0.0040(6) -0.0026(5) -0.0072(5)
C111 0.0185(6) 0.0219(8) 0.0190(7) -0.0033(6) -0.0026(5) -0.0085(6)
O105 0.0238(5) 0.0275(6) 0.0281(5) -0.0119(5) 0.0065(4) -0.0109(4)
O106 0.0240(5) 0.0307(6) 0.0344(6) -0.0123(5) 0.0054(4) -0.0171(4)
C112 0.0237(7) 0.0377(10) 0.0360(9) -0.0077(7) 0.0051(6) -0.0192(7)
C106 0.0160(6) 0.0172(7) 0.0188(7) -0.0051(6) 0.0008(5) -0.0057(5)
C107 0.0185(6) 0.0225(8) 0.0212(7) -0.0101(6) 0.0040(5) -0.0099(6)
C108 0.0192(6) 0.0168(7) 0.0203(7) -0.0073(6) 0.0051(5) -0.0089(5)
C121 0.0207(6) 0.0159(7) 0.0185(7) -0.0039(5) 0.0023(5) -0.0106(5)
C122 0.0204(7) 0.0197(7) 0.0213(7) -0.0068(6) 0.0032(5) -0.0080(6)
C123 0.0198(7) 0.0252(8) 0.0226(7) -0.0062(6) -0.0013(5) -0.0071(6)
C124 0.0266(7) 0.0297(8) 0.0196(7) -0.0089(6) -0.0006(6) -0.0121(6)
C125 0.0241(7) 0.0266(8) 0.0229(7) -0.0113(6) 0.0048(6) -0.0099(6)
C126 0.0177(6) 0.0223(8) 0.0230(7) -0.0077(6) 0.0022(5) -0.0082(6)

loop_
_atom_type_symbol
_atom_type_description
_atom_type_scat_dispersion_real
_atom_type_scat_dispersion_imag
_atom_type_scat_source
C C 0.0181 0.0091 'International Tables Vol C Tables 4.2.6.8 and 6.1.1.4'
H H 0.0000 0.0000 'International Tables Vol C Tables 4.2.6.8 and 6.1.1.4'
O O 0.0492 0.0322 'International Tables Vol C Tables 4.2.6.8 and 6.1.1.4'

loop_
_geom_angle_atom_site_label_1
_geom_angle_atom_site_label_2
_geom_angle_atom_site_label_3
_geom_angle
C1 O1 C8 122.71(10)
O2 C1 O1 117.51(12)
O2 C1 C2 121.55(12)
O1 C1 C2 120.92(11)
C1 C2 C9 106.45(11)
C1 C2 C3 108.75(12)
C9 C2 C3 112.46(12)
C1 C2 C6 113.99(11)
C9 C2 C6 109.64(12)
C3 C2 C6 105.69(11)
O3 C9 O4 124.69(15)
O3 C9 C2 125.16(15)
O4 C9 C2 110.12(12)
C9 O4 C10 115.99(13)
O4 C10 H10A 109.5
O4 C10 H10B 109.5
H10A C10 H10B 109.5
O4 C10 H10C 109.5
H10A C10 H10C 109.5
H10B C10 H10C 109.5
C4 C3 C2 103.47(11)
C4 C3 H3A 111.1
C2 C3 H3A 111.1
C4 C3 H3B 111.1
C2 C3 H3B 111.1
H3A C3 H3B 109.0
C5 C4 C3 112.44(13)
C5 C4 H4 123.8
C3 C4 H4 123.8
C4 C5 C11 126.11(13)
C4 C5 C6 112.64(12)
C11 C5 C6 120.91(12)
O5 C11 O6 124.06(12)
O5 C11 C5 124.06(13)
O6 C11 C5 111.88(12)
C11 O6 C12 115.68(11)
O6 C12 H12A 109.5
O6 C12 H12B 109.5
H12A C12 H12B 109.5
O6 C12 H12C 109.5
H12A C12 H12C 109.5
H12B C12 H12C 109.5
C7 C6 C5 114.90(11)
C7 C6 C2 113.20(11)
C5 C6 C2 101.96(11)
C7 C6 H6 108.8
C5 C6 H6 108.8
C2 C6 H6 108.8
C8 C7 C6 123.79(12)
C8 C7 H7 118.1
C6 C7 H7 118.1
C7 C8 O1 121.37(12)
C7 C8 C21 128.68(12)
O1 C8 C21 109.95(11)
C26 C21 C22 118.35(13)
C26 C21 C8 120.70(12)
C22 C21 C8 120.94(12)
C23 C22 C21 120.61(14)
C23 C22 H22 119.7
C21 C22 H22 119.7
C24 C23 C22 120.37(14)
C24 C23 H23 119.8
C22 C23 H23 119.8
C23 C24 C25 119.57(13)
C23 C24 H24 120.2
C25 C24 H24 120.2
C24 C25 C26 120.56(14)
C24 C25 H25 119.7
C26 C25 H25 119.7
C25 C26 C21 120.53(13)
C25 C26 H26 119.7
C21 C26 H26 119.7
O101 C101 O102 117.39(12)
O101 C101 C102 122.09(12)
O102 C101 C102 120.51(11)
C101 O102 C108 122.61(10)
C109 C102 C101 106.73(10)
C109 C102 C103 112.59(11)
C101 C102 C103 108.79(11)
C109 C102 C106 109.19(11)
C101 C102 C106 114.19(11)
C103 C102 C106 105.48(10)
O103 C109 O104 124.48(14)
O103 C109 C102 125.26(13)
O104 C109 C102 110.23(11)
C109 O104 C110 115.97(12)
O104 C110 H11A 109.5
O104 C110 H11B 109.5
H11A C110 H11B 109.5
O104 C110 H11C 109.5
H11A C110 H11C 109.5
H11B C110 H11C 109.5
C104 C103 C102 103.54(10)
C104 C103 H10D 111.1
C102 C103 H10D 111.1
C104 C103 H10E 111.1
C102 C103 H10E 111.1
H10D C103 H10E 109.0
C105 C104 C103 112.62(12)
C105 C104 H104 123.7
C103 C104 H104 123.7
C104 C105 C111 126.05(13)
C104 C105 C106 112.28(12)
C111 C105 C106 121.30(12)
O105 C111 O106 123.88(12)
O105 C111 C105 124.14(13)
O106 C111 C105 111.98(12)
C111 O106 C112 115.71(11)
O106 C112 H11D 109.5
O106 C112 H11E 109.5
H11D C112 H11E 109.5
O106 C112 H11F 109.5
H11D C112 H11F 109.5
H11E C112 H11F 109.5
C107 C106 C105 115.23(11)
C107 C106 C102 113.06(10)
C105 C106 C102 102.11(10)
C107 C106 H106 108.7
C105 C106 H106 108.7
C102 C106 H106 108.7
C108 C107 C106 123.38(12)
C108 C107 H107 118.3
C106 C107 H107 118.3
C107 C108 O102 121.62(12)
C107 C108 C121 128.34(12)
O102 C108 C121 109.99(11)
C126 C121 C122 118.66(12)
C126 C121 C108 120.78(12)
C122 C121 C108 120.48(12)
C123 C122 C121 120.41(12)
C123 C122 H122 119.8
C121 C122 H122 119.8
C124 C123 C122 120.41(13)
C124 C123 H123 119.8
C122 C123 H123 119.8
C123 C124 C125 119.54(13)
C123 C124 H124 120.2
C125 C124 H124 120.2
C126 C125 C124 120.46(13)
C126 C125 H125 119.8
C124 C125 H125 119.8
C125 C126 C121 120.49(12)
C125 C126 H126 119.8
C121 C126 H126 119.8

loop_
_geom_bond_atom_site_label_1
_geom_bond_atom_site_label_2
_geom_bond_distance
O1 C1 1.3459(16)
O1 C8 1.4066(16)
C1 O2 1.2027(16)
C1 C2 1.5242(18)
C2 C9 1.529(2)
C2 C3 1.547(2)
C2 C6 1.5654(18)
C9 O3 1.1946(18)
C9 O4 1.341(2)
O4 C10 1.4544(19)
C10 H10A 0.9800
C10 H10B 0.9800
C10 H10C 0.9800
C3 C4 1.492(2)
C3 H3A 0.9900
C3 H3B 0.9900
C4 C5 1.326(2)
C4 H4 0.9500
C5 C11 1.4790(18)
C5 C6 1.5189(19)
C11 O5 1.2066(17)
C11 O6 1.3383(17)
O6 C12 1.4424(17)
C12 H12A 0.9800
C12 H12B 0.9800
C12 H12C 0.9800
C6 C7 1.4990(18)
C6 H6 1.0000
C7 C8 1.3225(19)
C7 H7 0.9500
C8 C21 1.4775(19)
C21 C26 1.3974(19)
C21 C22 1.4002(19)
C22 C23 1.390(2)
C22 H22 0.9500
C23 C24 1.381(2)
C23 H23 0.9500
C24 C25 1.384(2)
C24 H24 0.9500
C25 C26 1.387(2)
C25 H25 0.9500
C26 H26 0.9500
O101 C101 1.2034(16)
C101 O102 1.3501(16)
C101 C102 1.5252(18)
O102 C108 1.4066(15)
C102 C109 1.523(2)
C102 C103 1.5494(18)
C102 C106 1.5660(17)
C109 O103 1.1961(17)
C109 O104 1.3386(17)
O104 C110 1.4505(19)
C110 H11A 0.9800
C110 H11B 0.9800
C110 H11C 0.9800
C103 C104 1.4895(19)
C103 H10D 0.9900
C103 H10E 0.9900
C104 C105 1.3306(19)
C104 H104 0.9500
C105 C111 1.4731(19)
C105 C106 1.5183(18)
C111 O105 1.2117(17)
C111 O106 1.3381(17)
O106 C112 1.4475(17)
C112 H11D 0.9800
C112 H11E 0.9800
C112 H11F 0.9800
C106 C107 1.5015(18)
C106 H106 1.0000
C107 C108 1.3222(19)
C107 H107 0.9500
C108 C121 1.4770(18)
C121 C126 1.3967(19)
C121 C122 1.4007(19)
C122 C123 1.3872(19)
C122 H122 0.9500
C123 C124 1.383(2)
C123 H123 0.9500
C124 C125 1.390(2)
C124 H124 0.9500
C125 C126 1.3830(19)
C125 H125 0.9500
C126 H126 0.9500
